data_4032189
loop_
_publ_author_name
'Zhang, Shaofei'
'Lindsey, Jonathan S.'

_publ_section_title
;
 Construction of the Bacteriochlorin Macrocycle with Concomitant Nazarov
 Cyclization To Form the Annulated Isocyclic Ring: Analogues of
 Bacteriochlorophyll a.
;
_journal_issue 5
_journal_name_full 'The Journal of organic chemistry'
_journal_page_first 2489
_journal_page_last 2504
_journal_paper_doi 10.1021/acs.joc.6b02878
_journal_volume 82
_journal_year 2017
_chemical_formula_moiety 'C34 H31 Br N4 O3, 0.5(C6 H14)'
_chemical_formula_sum 'C37 H38 Br N4 O3'
_chemical_formula_weight 666.62
_chemical_name_common BC-Ar
_space_group_crystal_system triclinic
_space_group_IT_number 2
_space_group_name_Hall '-P 1'
_space_group_name_H-M_alt 'P -1'
_symmetry_space_group_name_Hall '-P 1'
_symmetry_space_group_name_H-M 'P -1'
_atom_sites_solution_hydrogens mixed
_cell_angle_alpha 68.045(5)
_cell_angle_beta 86.331(7)
_cell_angle_gamma 72.802(7)
_cell_formula_units_Z 2
_cell_length_a 9.4036(12)
_cell_length_b 13.463(2)
_cell_length_c 14.262(2)
_cell_measurement_reflns_used 9972
_cell_measurement_temperature 100.(2)
_cell_measurement_theta_max 26.9785
_cell_measurement_theta_min 2.2692
_cell_volume 1597.5(4)
_computing_cell_refinement 'SAINT V8.37A (Bruker AXS Inc., 2015)'
_computing_data_collection 'Bruker Instrument Service v2013.12.0.0'
_computing_data_reduction 'SAINT V8.37A (Bruker AXS Inc., 2015)'
_computing_molecular_graphics 'shelXle (C.B. Huebschle, rev 786)'
_computing_structure_refinement 'SHELXL-2014/7 (Sheldrick, 2014)'
_diffrn_ambient_temperature 100.(2)
_diffrn_detector_area_resol_mean 8.3333
_diffrn_measured_fraction_theta_full 0.999
_diffrn_measured_fraction_theta_max 0.999
_diffrn_measurement_device_type 'Bruker-Nonius X8 Kappa APEX II'
_diffrn_measurement_method 'phi and omega scans'
_diffrn_radiation_monochromator graphite
_diffrn_radiation_type MoK\a
_diffrn_radiation_wavelength 0.71073
_diffrn_reflns_av_R_equivalents 0.0541
_diffrn_reflns_av_unetI/netI 0.0477
_diffrn_reflns_limit_h_max 12
_diffrn_reflns_limit_h_min -12
_diffrn_reflns_limit_k_max 17
_diffrn_reflns_limit_k_min -17
_diffrn_reflns_limit_l_max 18
_diffrn_reflns_limit_l_min -18
_diffrn_reflns_number 45648
_diffrn_reflns_theta_full 27.16
_diffrn_reflns_theta_max 27.16
_diffrn_reflns_theta_min 1.82
_diffrn_source 'fine-focus sealed tube'
_exptl_absorpt_coefficient_mu 1.330
_exptl_absorpt_correction_T_max 0.95
_exptl_absorpt_correction_T_min 0.87
_exptl_absorpt_correction_type multi-scan
_exptl_absorpt_process_details
;
SADABS-2016/2 - Bruker AXS area detector scaling and absorption correction
;
_exptl_crystal_colour 'dark purple'
_exptl_crystal_density_diffrn 1.386
_exptl_crystal_density_method 'not measured'
_exptl_crystal_description needle
_exptl_crystal_F_000 694
_exptl_crystal_size_max 0.263
_exptl_crystal_size_mid 0.041
_exptl_crystal_size_min 0.040
_refine_diff_density_max 0.547
_refine_diff_density_min -0.404
_refine_ls_extinction_method none
_refine_ls_goodness_of_fit_ref 1.008
_refine_ls_hydrogen_treatment mixed
_refine_ls_matrix_type full
_refine_ls_number_parameters 420
_refine_ls_number_reflns 7074
_refine_ls_number_restraints 0
_refine_ls_restrained_S_all 1.008
_refine_ls_R_factor_all 0.0663
_refine_ls_R_factor_gt 0.0380
_refine_ls_shift/su_max 0.001
_refine_ls_shift/su_mean 0.000
_refine_ls_structure_factor_coef Fsqd
_refine_ls_weighting_details 'w=1/[\s^2^(Fo^2^)+(0.0351P)^2^+0.7774P] where P=(Fo^2^+2Fc^2^)/3'
_refine_ls_weighting_scheme calc
_refine_ls_wR_factor_gt 0.0751
_refine_ls_wR_factor_ref 0.0828
_reflns_number_gt 5269
_reflns_number_total 7074
_reflns_threshold_expression 'I > 2\s(I)'
_cod_data_source_file jo6b02878_si_002.cif
_cod_data_source_block rds581
_cod_depositor_comments
;
The following automatic conversions were performed:

'_exptl_absorpt_correction_type' value 'Multi-Scan' changed to
'multi-scan' according to
/usr/data/users/saulius/crontab/automatic-downloads/rss-feeds/ACS/lib/dictionaries/cif_core.dic
dictionary named 'cif_core.dic' version 2.4.2 from 2011-04-26.

Automatic conversion script
Id: cif_fix_values 4268 2015-11-12 08:31:59Z antanas 

 Adding full bibliography for 4032189.cif.
;
_cod_database_code 4032189

loop_
_space_group_symop_operation_xyz
'x, y, z'
'-x, -y, -z'

loop_
_atom_site_type_symbol
_atom_site_label
_atom_site_fract_x
_atom_site_fract_y
_atom_site_fract_z
_atom_site_U_iso_or_equiv
_atom_site_adp_type
_atom_site_calc_flag
_atom_site_refinement_flags_adp
_atom_site_refinement_flags_posn
_atom_site_occupancy
Br Br1 1.03268(3) 0.72220(2) 0.03868(2) 0.03285(9) Uani d . . 1
O O1 -0.47979(16) 0.70309(12) 0.53676(11) 0.0245(4) Uani d . . 1
O O2 -0.38497(17) 0.89291(13) 0.30796(12) 0.0306(4) Uani d . . 1
O O3 -0.35457(17) 0.94655(13) 0.43425(12) 0.0279(4) Uani d . . 1
N N1 0.28245(19) 0.50733(14) 0.24465(13) 0.0159(4) Uani d . . 1
H H1 0.197(3) 0.5171(19) 0.2669(17) 0.022(6) Uiso d . . 1
N N2 0.06655(18) 0.36521(14) 0.30149(12) 0.0158(4) Uani d . . 1
N N3 -0.10274(19) 0.51030(14) 0.39016(13) 0.0160(4) Uani d . . 1
H H3 -0.027(3) 0.4973(18) 0.3595(17) 0.019(6) Uiso d . . 1
N N4 0.08967(18) 0.66921(14) 0.32022(12) 0.0159(4) Uani d . . 1
C C1 0.3636(2) 0.58269(17) 0.22156(15) 0.0162(4) Uani d . . 1
C C2 0.4961(2) 0.53835(17) 0.17484(15) 0.0171(4) Uani d . . 1
C C3 0.4831(2) 0.44259(18) 0.16842(16) 0.0185(5) Uani d . . 1
H H3A 0.5533 0.3965 0.1396 0.022 Uiso calc U R 1
C C4 0.3486(2) 0.42228(17) 0.21134(15) 0.0169(4) Uani d . . 1
C C5 0.2969(2) 0.33498(17) 0.21519(15) 0.0173(4) Uani d . . 1
H H5 0.3593 0.2848 0.1869 0.021 Uiso calc U R 1
C C6 0.1661(2) 0.30933(17) 0.25465(15) 0.0158(4) Uani d . . 1
C C7 0.1265(2) 0.21124(18) 0.24771(17) 0.0202(5) Uani d . . 1
H H7A 0.2044 0.1399 0.2827 0.024 Uiso calc U R 1
H H7B 0.1135 0.2206 0.1763 0.024 Uiso calc U R 1
C C8 -0.0214(2) 0.21407(17) 0.30097(15) 0.0167(4) Uani d . . 1
C C9 -0.0451(2) 0.31441(17) 0.33197(15) 0.0165(4) Uani d . . 1
C C10 -0.1637(2) 0.34844(17) 0.38436(15) 0.0180(4) Uani d . . 1
H H10 -0.2326 0.3059 0.4024 0.022 Uiso calc U R 1
C C11 -0.1937(2) 0.44112(17) 0.41434(16) 0.0180(4) Uani d . . 1
C C12 -0.3145(2) 0.48421(17) 0.46414(16) 0.0202(5) Uani d . . 1
H H12 -0.3938 0.4531 0.4905 0.024 Uiso calc U R 1
C C13 -0.2959(2) 0.58296(17) 0.46754(15) 0.0166(4) Uani d . . 1
C C13A -0.3640(2) 0.67854(18) 0.49622(15) 0.0196(5) Uani d . . 1
C C13B -0.2558(2) 0.75413(17) 0.46286(15) 0.0174(4) Uani d . . 1
H H13B -0.2137 0.7576 0.5238 0.021 Uiso calc U R 1
C C14 -0.1644(2) 0.59620(17) 0.42004(15) 0.0153(4) Uani d . . 1
C C15 -0.1320(2) 0.69521(17) 0.41122(15) 0.0166(4) Uani d . . 1
C C16 -0.0166(2) 0.73158(17) 0.36332(15) 0.0169(4) Uani d . . 1
C C17 0.0154(2) 0.83806(18) 0.35334(17) 0.0214(5) Uani d . . 1
H H17A 0.0444 0.8354 0.42 0.026 Uiso calc U R 1
H H17B -0.0725 0.9039 0.3234 0.026 Uiso calc U R 1
C C18 0.1456(2) 0.84235(17) 0.28240(16) 0.0190(5) Uani d . . 1
C C19 0.1875(2) 0.72541(17) 0.27867(15) 0.0155(4) Uani d . . 1
C C20 0.3169(2) 0.68390(18) 0.23425(15) 0.0175(4) Uani d . . 1
H H20 0.3799 0.7309 0.21 0.021 Uiso calc U R 1
C C21 0.6216(2) 0.58546(17) 0.14205(15) 0.0170(4) Uani d . . 1
C C22 0.6665(2) 0.64513(18) 0.19059(15) 0.0196(5) Uani d . . 1
H H22 0.613 0.6574 0.246 0.024 Uiso calc U R 1
C C23 0.7867(2) 0.68667(19) 0.15980(16) 0.0228(5) Uani d . . 1
H H23 0.8142 0.7286 0.1926 0.027 Uiso calc U R 1
C C24 0.8664(2) 0.66641(19) 0.08088(15) 0.0209(5) Uani d . . 1
C C25 0.8271(2) 0.60631(19) 0.03164(16) 0.0223(5) Uani d . . 1
H H25 0.8834 0.5922 -0.0222 0.027 Uiso calc U R 1
C C26 0.7045(2) 0.56705(18) 0.06206(16) 0.0189(5) Uani d . . 1
H H26 0.6762 0.5268 0.0278 0.023 Uiso calc U R 1
C C27 -0.0089(3) 0.10758(18) 0.39387(16) 0.0249(5) Uani d . . 1
H H27A 0.0741 0.0948 0.4393 0.037 Uiso calc U R 1
H H27B 0.009 0.0438 0.3727 0.037 Uiso calc U R 1
H H27C -0.1018 0.1157 0.4294 0.037 Uiso calc U R 1
C C28 -0.1499(2) 0.2338(2) 0.22942(17) 0.0264(5) Uani d . . 1
H H28A -0.2429 0.24 0.265 0.04 Uiso calc U R 1
H H28B -0.1301 0.1708 0.2069 0.04 Uiso calc U R 1
H H28C -0.1591 0.3032 0.1706 0.04 Uiso calc U R 1
C C29 -0.3389(2) 0.87044(18) 0.39246(17) 0.0207(5) Uani d . . 1
C C30 -0.4339(3) 1.0608(2) 0.3712(2) 0.0392(7) Uani d . . 1
H H30A -0.3849 1.0831 0.3071 0.059 Uiso calc U R 1
H H30B -0.4333 1.1109 0.4063 0.059 Uiso calc U R 1
H H30C -0.5371 1.0656 0.3576 0.059 Uiso calc U R 1
C C31 0.2751(2) 0.8632(2) 0.3242(2) 0.0336(6) Uani d . . 1
H H31A 0.3109 0.8041 0.3905 0.05 Uiso calc U R 1
H H31B 0.2412 0.9361 0.3312 0.05 Uiso calc U R 1
H H31C 0.3563 0.8628 0.2775 0.05 Uiso calc U R 1
C C32 0.0928(3) 0.9293(2) 0.17633(18) 0.0327(6) Uani d . . 1
H H32A 0.1744 0.9236 0.1305 0.049 Uiso calc U R 1
H H32B 0.0619 1.0045 0.1786 0.049 Uiso calc U R 1
H H32C 0.0082 0.9155 0.1518 0.049 Uiso calc U R 1
C C1S 0.3640(3) 0.8407(2) -0.0638(2) 0.0400(6) Uani d . . 1
H H1SA 0.349 0.7945 0.0056 0.06 Uiso calc U R 1
H H1SB 0.396 0.7935 -0.104 0.06 Uiso calc U R 1
H H1SC 0.2702 0.8986 -0.094 0.06 Uiso calc U R 1
C C2S 0.4845(3) 0.8968(2) -0.06234(19) 0.0340(6) Uani d . . 1
H H2SA 0.5799 0.838 -0.0344 0.041 Uiso calc U R 1
H H2SB 0.4993 0.9432 -0.1326 0.041 Uiso calc U R 1
C C3S 0.4442(3) 0.9698(2) 0.00017(19) 0.0350(6) Uani d . . 1
H H3SA 0.3462 1.0259 -0.0258 0.042 Uiso calc U R 1
H H3SB 0.4335 0.9223 0.0709 0.042 Uiso calc U R 1

loop_
_atom_site_aniso_label
_atom_site_aniso_U_11
_atom_site_aniso_U_22
_atom_site_aniso_U_33
_atom_site_aniso_U_12
_atom_site_aniso_U_13
_atom_site_aniso_U_23
Br1 0.02716(13) 0.05634(19) 0.02138(13) -0.02839(12) 0.00524(9) -0.00967(11)
O1 0.0220(8) 0.0247(9) 0.0266(8) -0.0067(7) 0.0120(7) -0.0112(7)
O2 0.0327(9) 0.0277(9) 0.0272(9) -0.0092(8) -0.0066(7) -0.0043(8)
O3 0.0316(9) 0.0190(9) 0.0340(9) -0.0056(7) 0.0080(7) -0.0134(8)
N1 0.0127(9) 0.0172(10) 0.0204(9) -0.0066(8) 0.0044(7) -0.0086(8)
N2 0.0172(9) 0.0131(9) 0.0166(9) -0.0055(7) 0.0005(7) -0.0040(7)
N3 0.0136(9) 0.0158(10) 0.0193(9) -0.0053(7) 0.0052(7) -0.0075(8)
N4 0.0149(8) 0.0184(10) 0.0172(9) -0.0067(7) 0.0020(7) -0.0086(8)
C1 0.0157(10) 0.0180(12) 0.0138(10) -0.0062(9) -0.0003(8) -0.0038(9)
C2 0.0143(10) 0.0193(12) 0.0153(10) -0.0050(9) 0.0011(8) -0.0038(9)
C3 0.0159(10) 0.0178(12) 0.0210(11) -0.0026(9) 0.0029(8) -0.0086(9)
C4 0.0165(10) 0.0179(11) 0.0161(10) -0.0044(9) 0.0008(8) -0.0064(9)
C5 0.0179(10) 0.0154(11) 0.0191(11) -0.0037(9) 0.0024(8) -0.0084(9)
C6 0.0191(10) 0.0117(11) 0.0144(10) -0.0034(9) -0.0017(8) -0.0030(9)
C7 0.0205(11) 0.0155(11) 0.0269(12) -0.0072(9) 0.0048(9) -0.0095(10)
C8 0.0202(10) 0.0131(11) 0.0183(11) -0.0075(9) 0.0023(8) -0.0058(9)
C9 0.0183(10) 0.0110(11) 0.0178(11) -0.0052(9) -0.0021(8) -0.0015(9)
C10 0.0173(10) 0.0138(11) 0.0221(11) -0.0080(9) 0.0040(9) -0.0038(9)
C11 0.0172(10) 0.0141(11) 0.0199(11) -0.0068(9) 0.0010(8) -0.0017(9)
C12 0.0188(10) 0.0158(12) 0.0247(12) -0.0083(9) 0.0065(9) -0.0046(9)
C13 0.0169(10) 0.0150(11) 0.0151(10) -0.0038(9) 0.0032(8) -0.0035(9)
C13A 0.0207(11) 0.0193(12) 0.0161(11) -0.0054(9) 0.0008(9) -0.0038(9)
C13B 0.0176(10) 0.0197(12) 0.0166(11) -0.0055(9) 0.0027(8) -0.0087(9)
C14 0.0160(10) 0.0158(11) 0.0134(10) -0.0037(9) 0.0006(8) -0.0052(9)
C15 0.0159(10) 0.0175(11) 0.0170(10) -0.0036(9) -0.0008(8) -0.0078(9)
C16 0.0177(10) 0.0177(11) 0.0190(11) -0.0068(9) 0.0015(8) -0.0097(9)
C17 0.0218(11) 0.0202(12) 0.0289(12) -0.0096(9) 0.0061(9) -0.0144(10)
C18 0.0172(10) 0.0168(12) 0.0278(12) -0.0078(9) 0.0047(9) -0.0119(10)
C19 0.0168(10) 0.0170(11) 0.0156(10) -0.0073(9) -0.0008(8) -0.0071(9)
C20 0.0171(10) 0.0198(12) 0.0177(11) -0.0097(9) 0.0018(8) -0.0062(9)
C21 0.0139(10) 0.0162(11) 0.0170(10) -0.0025(9) -0.0011(8) -0.0030(9)
C22 0.0185(10) 0.0261(13) 0.0146(10) -0.0078(9) -0.0001(8) -0.0068(9)
C23 0.0218(11) 0.0303(13) 0.0183(11) -0.0132(10) -0.0018(9) -0.0066(10)
C24 0.0169(10) 0.0284(13) 0.0157(11) -0.0121(10) -0.0007(8) -0.0019(10)
C25 0.0192(10) 0.0255(13) 0.0184(11) -0.0062(10) 0.0043(9) -0.0049(10)
C26 0.0182(10) 0.0182(12) 0.0195(11) -0.0049(9) 0.0009(8) -0.0064(9)
C27 0.0388(13) 0.0146(12) 0.0218(12) -0.0099(10) 0.0055(10) -0.0066(10)
C28 0.0237(11) 0.0332(14) 0.0266(12) -0.0106(10) 0.0014(9) -0.0144(11)
C29 0.0156(10) 0.0207(12) 0.0266(13) -0.0083(9) 0.0057(9) -0.0081(10)
C30 0.0381(15) 0.0176(13) 0.0489(17) -0.0014(11) 0.0108(12) -0.0048(12)
C31 0.0217(12) 0.0324(15) 0.0617(18) -0.0111(11) 0.0064(12) -0.0323(14)
C32 0.0375(14) 0.0201(13) 0.0348(14) -0.0044(11) 0.0105(11) -0.0084(11)
C1S 0.0419(15) 0.0441(17) 0.0381(15) -0.0139(13) -0.0039(12) -0.0179(13)
C2S 0.0411(14) 0.0320(15) 0.0293(14) -0.0133(12) -0.0018(11) -0.0095(12)
C3S 0.0371(14) 0.0365(16) 0.0315(14) -0.0158(12) 0.0033(11) -0.0091(12)

loop_
_atom_type_symbol
_atom_type_description
_atom_type_scat_dispersion_real
_atom_type_scat_dispersion_imag
_atom_type_scat_source
C C 0.0033 0.0016 'International Tables Vol C Tables 4.2.6.8 and 6.1.1.4'
H H 0.0000 0.0000 'International Tables Vol C Tables 4.2.6.8 and 6.1.1.4'
Br Br -0.2901 2.4595 'International Tables Vol C Tables 4.2.6.8 and 6.1.1.4'
N N 0.0061 0.0033 'International Tables Vol C Tables 4.2.6.8 and 6.1.1.4'
O O 0.0106 0.0060 'International Tables Vol C Tables 4.2.6.8 and 6.1.1.4'

loop_
_geom_angle_atom_site_label_1
_geom_angle_atom_site_label_2
_geom_angle_atom_site_label_3
_geom_angle_site_symmetry_1
_geom_angle
C29 O3 C30 . 115.54(19)
C4 N1 C1 . 111.11(17)
C4 N1 H1 . 123.3(16)
C1 N1 H1 . 124.8(16)
C6 N2 C9 . 108.94(16)
C14 N3 C11 . 108.98(17)
C14 N3 H3 . 130.2(16)
C11 N3 H3 . 120.7(16)
C19 N4 C16 . 108.48(16)
N1 C1 C20 . 124.74(18)
N1 C1 C2 . 106.46(17)
C20 C1 C2 . 128.60(18)
C3 C2 C1 . 106.53(17)
C3 C2 C21 . 126.34(18)
C1 C2 C21 . 127.12(18)
C2 C3 C4 . 109.81(18)
C2 C3 H3A . 125.1
C4 C3 H3A . 125.1
N1 C4 C5 . 128.21(18)
N1 C4 C3 . 105.99(17)
C5 C4 C3 . 125.78(19)
C4 C5 C6 . 129.64(19)
C4 C5 H5 . 115.2
C6 C5 H5 . 115.2
N2 C6 C5 . 125.23(18)
N2 C6 C7 . 113.30(17)
C5 C6 C7 . 121.47(18)
C6 C7 C8 . 103.58(16)
C6 C7 H7A . 111.0
C8 C7 H7A . 111.0
C6 C7 H7B . 111.0
C8 C7 H7B . 111.0
H7A C7 H7B . 109.0
C27 C8 C9 . 110.63(17)
C27 C8 C28 . 109.68(17)
C9 C8 C28 . 110.41(17)
C27 C8 C7 . 112.01(18)
C9 C8 C7 . 101.80(16)
C28 C8 C7 . 112.12(17)
C10 C9 N2 . 124.58(18)
C10 C9 C8 . 123.04(17)
N2 C9 C8 . 112.37(17)
C9 C10 C11 . 126.07(18)
C9 C10 H10 . 117.0
C11 C10 H10 . 117.0
N3 C11 C12 . 108.32(18)
N3 C11 C10 . 121.82(18)
C12 C11 C10 . 129.75(18)
C11 C12 C13 . 106.47(17)
C11 C12 H12 . 126.8
C13 C12 H12 . 126.8
C14 C13 C12 . 107.10(18)
C14 C13 C13A . 108.45(18)
C12 C13 C13A . 144.34(19)
O1 C13A C13 . 131.05(19)
O1 C13A C13B . 122.96(19)
C13 C13A C13B . 105.98(16)
C29 C13B C15 . 112.11(17)
C29 C13B C13A . 109.89(16)
C15 C13B C13A . 104.93(16)
C29 C13B H13B . 109.9
C15 C13B H13B . 109.9
C13A C13B H13B . 109.9
N3 C14 C13 . 109.10(18)
N3 C14 C15 . 135.83(18)
C13 C14 C15 . 115.00(18)
C16 C15 C14 . 126.94(19)
C16 C15 C13B . 127.46(18)
C14 C15 C13B . 105.56(17)
C15 C16 N4 . 121.69(18)
C15 C16 C17 . 126.35(18)
N4 C16 C17 . 111.92(17)
C16 C17 C18 . 103.58(16)
C16 C17 H17A . 111.0
C18 C17 H17A . 111.0
C16 C17 H17B . 111.0
C18 C17 H17B . 111.0
H17A C17 H17B . 109.0
C19 C18 C32 . 109.00(17)
C19 C18 C31 . 112.02(17)
C32 C18 C31 . 110.87(19)
C19 C18 C17 . 100.95(16)
C32 C18 C17 . 111.03(18)
C31 C18 C17 . 112.56(18)
N4 C19 C20 . 124.38(18)
N4 C19 C18 . 113.84(17)
C20 C19 C18 . 121.77(17)
C1 C20 C19 . 127.56(19)
C1 C20 H20 . 116.2
C19 C20 H20 . 116.2
C26 C21 C22 . 117.69(18)
C26 C21 C2 . 119.72(18)
C22 C21 C2 . 122.54(18)
C23 C22 C21 . 121.56(19)
C23 C22 H22 . 119.2
C21 C22 H22 . 119.2
C24 C23 C22 . 119.1(2)
C24 C23 H23 . 120.4
C22 C23 H23 . 120.4
C23 C24 C25 . 121.19(19)
C23 C24 Br1 . 119.45(16)
C25 C24 Br1 . 119.36(15)
C24 C25 C26 . 119.02(19)
C24 C25 H25 . 120.5
C26 C25 H25 . 120.5
C25 C26 C21 . 121.4(2)
C25 C26 H26 . 119.3
C21 C26 H26 . 119.3
C8 C27 H27A . 109.5
C8 C27 H27B . 109.5
H27A C27 H27B . 109.5
C8 C27 H27C . 109.5
H27A C27 H27C . 109.5
H27B C27 H27C . 109.5
C8 C28 H28A . 109.5
C8 C28 H28B . 109.5
H28A C28 H28B . 109.5
C8 C28 H28C . 109.5
H28A C28 H28C . 109.5
H28B C28 H28C . 109.5
O2 C29 O3 . 123.6(2)
O2 C29 C13B . 124.3(2)
O3 C29 C13B . 112.18(19)
O3 C30 H30A . 109.5
O3 C30 H30B . 109.5
H30A C30 H30B . 109.5
O3 C30 H30C . 109.5
H30A C30 H30C . 109.5
H30B C30 H30C . 109.5
C18 C31 H31A . 109.5
C18 C31 H31B . 109.5
H31A C31 H31B . 109.5
C18 C31 H31C . 109.5
H31A C31 H31C . 109.5
H31B C31 H31C . 109.5
C18 C32 H32A . 109.5
C18 C32 H32B . 109.5
H32A C32 H32B . 109.5
C18 C32 H32C . 109.5
H32A C32 H32C . 109.5
H32B C32 H32C . 109.5
C2S C1S H1SA . 109.5
C2S C1S H1SB . 109.5
H1SA C1S H1SB . 109.5
C2S C1S H1SC . 109.5
H1SA C1S H1SC . 109.5
H1SB C1S H1SC . 109.5
C3S C2S C1S . 112.6(2)
C3S C2S H2SA . 109.1
C1S C2S H2SA . 109.1
C3S C2S H2SB . 109.1
C1S C2S H2SB . 109.1
H2SA C2S H2SB . 107.8
C3S C3S C2S 2_675 114.4(3)
C3S C3S H3SA 2_675 108.7
C2S C3S H3SA . 108.7
C3S C3S H3SB 2_675 108.7
C2S C3S H3SB . 108.7
H3SA C3S H3SB . 107.6

loop_
_geom_bond_atom_site_label_1
_geom_bond_atom_site_label_2
_geom_bond_site_symmetry_2
_geom_bond_distance
Br1 C24 . 1.899(2)
O1 C13A . 1.216(2)
O2 C29 . 1.203(3)
O3 C29 . 1.335(3)
O3 C30 . 1.451(3)
N1 C4 . 1.368(3)
N1 C1 . 1.377(3)
N1 H1 . 0.83(2)
N2 C6 . 1.330(3)
N2 C9 . 1.380(2)
N3 C14 . 1.340(3)
N3 C11 . 1.382(3)
N3 H3 . 0.82(2)
N4 C19 . 1.333(2)
N4 C16 . 1.376(3)
C1 C20 . 1.380(3)
C1 C2 . 1.451(3)
C2 C3 . 1.367(3)
C2 C21 . 1.471(3)
C3 C4 . 1.425(3)
C3 H3A . 0.95
C4 C5 . 1.381(3)
C5 C6 . 1.402(3)
C5 H5 . 0.95
C6 C7 . 1.512(3)
C7 C8 . 1.538(3)
C7 H7A . 0.99
C7 H7B . 0.99
C8 C27 . 1.525(3)
C8 C9 . 1.525(3)
C8 C28 . 1.529(3)
C9 C10 . 1.363(3)
C10 C11 . 1.412(3)
C10 H10 . 0.95
C11 C12 . 1.395(3)
C12 C13 . 1.410(3)
C12 H12 . 0.95
C13 C14 . 1.397(3)
C13 C13A . 1.451(3)
C13A C13B . 1.577(3)
C13B C29 . 1.507(3)
C13B C15 . 1.519(3)
C13B H13B . 1.0
C14 C15 . 1.413(3)
C15 C16 . 1.361(3)
C16 C17 . 1.504(3)
C17 C18 . 1.538(3)
C17 H17A . 0.99
C17 H17B . 0.99
C18 C19 . 1.527(3)
C18 C32 . 1.528(3)
C18 C31 . 1.529(3)
C19 C20 . 1.399(3)
C20 H20 . 0.95
C21 C26 . 1.398(3)
C21 C22 . 1.399(3)
C22 C23 . 1.383(3)
C22 H22 . 0.95
C23 C24 . 1.380(3)
C23 H23 . 0.95
C24 C25 . 1.385(3)
C25 C26 . 1.387(3)
C25 H25 . 0.95
C26 H26 . 0.95
C27 H27A . 0.98
C27 H27B . 0.98
C27 H27C . 0.98
C28 H28A . 0.98
C28 H28B . 0.98
C28 H28C . 0.98
C30 H30A . 0.98
C30 H30B . 0.98
C30 H30C . 0.98
C31 H31A . 0.98
C31 H31B . 0.98
C31 H31C . 0.98
C32 H32A . 0.98
C32 H32B . 0.98
C32 H32C . 0.98
C1S C2S . 1.541(3)
C1S H1SA . 0.98
C1S H1SB . 0.98
C1S H1SC . 0.98
C2S C3S . 1.515(3)
C2S H2SA . 0.99
C2S H2SB . 0.99
C3S C3S 2_675 1.506(5)
C3S H3SA . 0.99
C3S H3SB . 0.99

loop_
_geom_hbond_atom_site_label_D
_geom_hbond_atom_site_label_H
_geom_hbond_atom_site_label_A
_geom_hbond_distance_DH
_geom_hbond_distance_HA
_geom_hbond_distance_DA
_geom_hbond_angle_DHA
N1 H1 N2 0.83(2) 2.57(2) 3.060(2) 119.0(18)
N1 H1 N4 0.83(2) 2.37(2) 2.893(2) 121.0(19)
N3 H3 N2 0.82(2) 2.17(2) 2.775(2) 131.(2)
